data_4341360
loop_
_publ_author_name
'Mishra, Shashank'
'Jeanneau, Erwann'
'Ledoux, Gilles'
'Daniele, St\'ephane'

_publ_section_title
;
 Novel barium-organic incorporated iodometalates: do they have template
 properties for constructing rare heterotrimetallic hybrids?
;
_journal_issue 21
_journal_name_full 'Inorganic chemistry'
_journal_page_first 11721
_journal_page_last 11731
_journal_paper_doi 10.1021/ic501963y
_journal_volume 53
_journal_year 2014
_chemical_absolute_configuration ad
_chemical_formula_moiety
;
C24 H72 Ba2 O13 S12, Ag6 I11, 2(C2 H6 O S), H3 O
;
_chemical_formula_sum 'C28 H87 Ag6 Ba2 I11 O16 S14'
_chemical_formula_weight 3446.74
_space_group_IT_number 9
_symmetry_cell_setting monoclinic
_symmetry_space_group_name_Hall 'C -2yc'
_symmetry_space_group_name_H-M 'C 1 c 1'
_atom_sites_solution_hydrogens difmap
_atom_sites_solution_primary direct
_audit_creation_date 11-12-16
_audit_creation_method CRYSTALS_ver_14.23
_cell_angle_alpha 90
_cell_angle_beta 103.035(7)
_cell_angle_gamma 90
_cell_formula_units_Z 4
_cell_length_a 25.0610(10)
_cell_length_b 14.2632(8)
_cell_length_c 25.987(2)
_cell_measurement_reflns_used 8409
_cell_measurement_temperature 110
_cell_measurement_theta_max 29.6683
_cell_measurement_theta_min 3.3558
_cell_volume 9049.7(10)
_computing_cell_refinement
;
CrysAlisPro, Agilent Technologies,
Version 1.171.35.19 (release 27-10-2011 CrysAlis171 .NET)
(compiled Oct 27 2011,15:02:11)
;
_computing_data_collection
;
CrysAlisPro, Agilent Technologies,
Version 1.171.35.19 (release 27-10-2011 CrysAlis171 .NET)
(compiled Oct 27 2011,15:02:11)
;
_computing_data_reduction
;
CrysAlisPro, Agilent Technologies,
Version 1.171.35.19 (release 27-10-2011 CrysAlis171 .NET)
(compiled Oct 27 2011,15:02:11)
;
_computing_molecular_graphics 'CAMERON (Watkin et al., 1996)'
_computing_publication_material 'CRYSTALS (Betteridge et al., 2003)'
_computing_structure_refinement 'CRYSTALS (Betteridge et al., 2003)'
_computing_structure_solution 'SIR97 (Altomare et al., 1999)'
_diffrn_ambient_temperature 110
_diffrn_detector_area_resol_mean 10.4685
_diffrn_measured_fraction_theta_full 0.968
_diffrn_measured_fraction_theta_max 0.875
_diffrn_measurement_device_type 'Xcalibur, Atlas, Gemini ultra'
_diffrn_measurement_method \w
_diffrn_radiation_monochromator graphite
_diffrn_radiation_source 'Enhance (Mo) X-ray Source'
_diffrn_radiation_type 'Mo K\a'
_diffrn_radiation_wavelength 0.7107
_diffrn_reflns_av_R_equivalents 0.053
_diffrn_reflns_limit_h_max 32
_diffrn_reflns_limit_h_min -34
_diffrn_reflns_limit_k_max 18
_diffrn_reflns_limit_k_min -19
_diffrn_reflns_limit_l_max 34
_diffrn_reflns_limit_l_min -32
_diffrn_reflns_number 39250
_diffrn_reflns_theta_full 25.273
_diffrn_reflns_theta_max 29.733
_diffrn_reflns_theta_min 3.362
_diffrn_standards_number 0
_exptl_absorpt_coefficient_mu 6.243
_exptl_absorpt_correction_T_max 0.561
_exptl_absorpt_correction_T_min 0.090
_exptl_absorpt_correction_type analytical
_exptl_absorpt_process_details
;
CrysAlisPro, Agilent Technologies,
Version 1.171.35.19 (release 27-10-2011 CrysAlis171 .NET)
(compiled Oct 27 2011,15:02:11)
Analytical numeric absorption correction using a multifaceted crystal
            model based on expressions derived by R.C. Clark & J.S. Reid.
(Clark, R. C. & Reid, J. S. (1995). Acta Cryst. A51, 887-897)
;
_exptl_crystal_colour colorless
_exptl_crystal_density_diffrn 2.530
_exptl_crystal_density_method 'not measured'
_exptl_crystal_description needle
_exptl_crystal_F_000 6336
_exptl_crystal_size_max 0.635
_exptl_crystal_size_mid 0.228
_exptl_crystal_size_min 0.098
_refine_diff_density_max 4.38
_refine_diff_density_min -3.50
_refine_ls_abs_structure_details 'Flack (1983), 17743 Friedel-pairs'
_refine_ls_abs_structure_Flack 0.62(3)
_refine_ls_extinction_method None
_refine_ls_goodness_of_fit_ref 0.9949
_refine_ls_hydrogen_treatment constr
_refine_ls_matrix_type full
_refine_ls_number_parameters 695
_refine_ls_number_reflns 19944
_refine_ls_number_restraints 17
_refine_ls_R_factor_all 0.0660
_refine_ls_R_factor_gt 0.0574
_refine_ls_shift/su_max 0.0031528
_refine_ls_shift/su_mean 0.0000605
_refine_ls_structure_factor_coef Fsqd
_refine_ls_weighting_details
;
 Method= Modified Sheldrick 
 w=1/[\s^2^(F^2^) + ( 0.08P)^2^ +*****P] 
 ,where P=(max(Fo^2^,0) + 2Fc^2^)/3 
;
_refine_ls_weighting_scheme calc
_refine_ls_wR_factor_all 0.1559
_refine_ls_wR_factor_gt 0.1430
_refine_ls_wR_factor_ref 0.1559
_reflns_limit_h_max 32
_reflns_limit_h_min -34
_reflns_limit_k_max 19
_reflns_limit_k_min 0
_reflns_limit_l_max 34
_reflns_limit_l_min -32
_reflns_number_gt 17769
_reflns_number_total 19944
_reflns_threshold_expression I>2.0\s(I)
_oxford_diffrn_Wilson_B_factor 2.03
_oxford_diffrn_Wilson_scale 10.33
_oxford_refine_ls_r_factor_ref 0.0660
_oxford_refine_ls_scale 0.5989(8)
_oxford_reflns_number_all 19944
_oxford_reflns_threshold_expression_ref I>-10.0\s(I)
_oxford_structure_analysis_title 'smr_b08 in C 1 c 1'
_cod_data_source_file ic501963y_si_005.cif
_cod_data_source_block global
_cod_depositor_comments
;
The following automatic conversions were performed:

'_symmetry_cell_setting' value 'Monoclinic' changed to 'monoclinic'
according to
/home/saulius/struct/COD-crude-data--automatic-downloads/rss-feeds/ACS/lib/dictionaries/cif_core.dic
dictionary named 'cif_core.dic' version 2.4.2 from
2011-04-26.

'_atom_sites_solution_primary' value 'Direct' changed to
'direct' according to
/home/saulius/struct/COD-crude-data--automatic-downloads/rss-feeds/ACS/lib/dictionaries/cif_core.dic
dictionary named 'cif_core.dic' version 2.4.2 from 2011-04-26.

Automatic conversion script
Id: cif_fix_values 2827 2014-09-09 07:05:25Z andrius 

 Adding full bibliography for 4341352--4341362.cif.
;
_cod_original_sg_symbol_H-M 'C 1 c 1 '
_cod_database_code 4341360

loop_
_symmetry_equiv_pos_as_xyz
x,y,z
x+1/2,y+1/2,z
x,-y,z+1/2
x+1/2,-y+1/2,z+1/2

loop_
_atom_site_label
_atom_site_type_symbol
_atom_site_fract_x
_atom_site_fract_y
_atom_site_fract_z
_atom_site_U_iso_or_equiv
_atom_site_occupancy
_atom_site_adp_type
_atom_site_refinement_flags_posn
_atom_site_refinement_flags_adp
C1 C 0.1963(11) 0.2174(19) 0.1610(7) 0.0638 1.0000 Uani . .
S1 S 0.1808(2) 0.1553(3) 0.2139(2) 0.0456 1.0000 Uani . .
C2 C 0.1071(9) 0.168(2) 0.1947(10) 0.0730 1.0000 Uani . .
H23 H 0.0899 0.1233 0.2132 0.1089 1.0000 Uiso R .
H22 H 0.0972 0.2305 0.2034 0.1090 1.0000 Uiso R .
H21 H 0.0950 0.1590 0.1574 0.1091 1.0000 Uiso R .
O1 O 0.1963(5) 0.2208(8) 0.2600(5) 0.0337 1.0000 Uani . .
H13 H 0.2331 0.2406 0.1708 0.0950 1.0000 Uiso R .
H12 H 0.1714 0.2689 0.1521 0.0950 1.0000 Uiso R .
H11 H 0.1927 0.1766 0.1310 0.0949 1.0000 Uiso R .
C3 C 0.1941(10) -0.0747(13) 0.3790(10) 0.0585 1.0000 Uani . .
S2 S 0.19375(17) 0.0202(3) 0.33418(17) 0.0320 1.0000 Uani . .
C4 C 0.1593(7) 0.1025(12) 0.3656(8) 0.0411 1.0000 Uani . .
H43 H 0.1558 0.1604 0.3464 0.0620 1.0000 Uiso R .
H42 H 0.1798 0.1130 0.4010 0.0619 1.0000 Uiso R .
H41 H 0.1236 0.0791 0.3663 0.0620 1.0000 Uiso R .
O2 O 0.2535(4) 0.0506(7) 0.3463(4) 0.0232 1.0000 Uani . .
H33 H 0.2123 -0.1306 0.3657 0.0880 1.0000 Uiso R .
H32 H 0.2157 -0.0538 0.4151 0.0880 1.0000 Uiso R .
H31 H 0.1546 -0.0891 0.3799 0.0881 1.0000 Uiso R .
C5 C 0.3090(7) -0.0576(11) 0.2529(7) 0.0354 1.0000 Uani . .
S3 S 0.30017(16) 0.0347(3) 0.20468(15) 0.0267 1.0000 Uani . .
C6 C 0.3572(7) 0.0085(11) 0.1761(7) 0.0361 1.0000 Uani . .
H63 H 0.3640 0.0605 0.1550 0.0539 1.0000 Uiso R .
H62 H 0.3893 -0.0029 0.2037 0.0540 1.0000 Uiso R .
H61 H 0.3492 -0.0465 0.1543 0.0540 1.0000 Uiso R .
O3 O 0.3151(4) 0.1233(7) 0.2360(4) 0.0290 1.0000 Uani . .
H53 H 0.2818 -0.0516 0.2736 0.0530 1.0000 Uiso R .
H52 H 0.3450 -0.0535 0.2756 0.0530 1.0000 Uiso R .
H51 H 0.3050 -0.1174 0.2353 0.0530 1.0000 Uiso R .
C7 C 0.1829(8) 0.4448(13) 0.2990(7) 0.0401 1.0000 Uani . .
S4 S 0.17717(16) 0.3660(3) 0.35090(16) 0.0286 1.0000 Uani . .
C8 C 0.1700(11) 0.4501(17) 0.3992(8) 0.0593 1.0000 Uani . .
H82 H 0.1630 0.4188 0.4297 0.0890 1.0000 Uiso R .
H81 H 0.2032 0.4858 0.4094 0.0890 1.0000 Uiso R .
H83 H 0.1401 0.4919 0.3851 0.0890 1.0000 Uiso R .
O4 O 0.2333(4) 0.3256(7) 0.3705(4) 0.0266 1.0000 Uani . .
H71 H 0.1823 0.4099 0.2673 0.0611 1.0000 Uiso R .
H73 H 0.2168 0.4788 0.3087 0.0609 1.0000 Uiso R .
H72 H 0.1529 0.4881 0.2928 0.0610 1.0000 Uiso R .
C9 C 0.3273(9) 0.5121(12) 0.2143(8) 0.0439 1.0000 Uani . .
S5 S 0.31208(18) 0.3911(3) 0.20716(16) 0.0326 1.0000 Uani . .
C10 C 0.3679(9) 0.3605(13) 0.1785(7) 0.0466 1.0000 Uani . .
H102 H 0.3609 0.3010 0.1610 0.0700 1.0000 Uiso R .
H103 H 0.4009 0.3564 0.2056 0.0699 1.0000 Uiso R .
H101 H 0.3723 0.4076 0.1533 0.0700 1.0000 Uiso R .
O5 O 0.3285(6) 0.3506(7) 0.2632(5) 0.0394 1.0000 Uani . .
H92 H 0.3106 0.5381 0.2408 0.0661 1.0000 Uiso R .
H91 H 0.3662 0.5205 0.2244 0.0660 1.0000 Uiso R .
H93 H 0.3131 0.5432 0.1812 0.0660 1.0000 Uiso R .
C11 C 0.5002(5) 0.0629(11) 0.3526(6) 0.0245 1.0000 Uani . .
S6 S 0.43170(14) 0.0886(2) 0.31509(14) 0.0199 1.0000 Uani . .
C12 C 0.4467(6) 0.1783(10) 0.2694(5) 0.0219 1.0000 Uani . .
H121 H 0.4128 0.2054 0.2503 0.0330 1.0000 Uiso R .
H122 H 0.4694 0.2264 0.2893 0.0331 1.0000 Uiso R .
H123 H 0.4654 0.1500 0.2447 0.0331 1.0000 Uiso R .
O6 O 0.4037(4) 0.1417(7) 0.3536(4) 0.0231 1.0000 Uani . .
H113 H 0.4982 0.0207 0.3808 0.0371 1.0000 Uiso R .
H112 H 0.5178 0.1202 0.3669 0.0370 1.0000 Uiso R .
H111 H 0.5210 0.0343 0.3296 0.0370 1.0000 Uiso R .
C13 C 0.3381(7) 0.1045(11) 0.5264(6) 0.0294 1.0000 Uani . .
S7 S 0.29963(16) 0.1564(3) 0.46765(16) 0.0285 1.0000 Uani . .
C14 C 0.2897(9) 0.2703(11) 0.4932(7) 0.0420 1.0000 Uani . .
H141 H 0.2723 0.3106 0.4649 0.0631 1.0000 Uiso R .
H143 H 0.3248 0.2957 0.5098 0.0630 1.0000 Uiso R .
H142 H 0.2674 0.2647 0.5187 0.0630 1.0000 Uiso R .
O7 O 0.3400(4) 0.1703(7) 0.4325(4) 0.0223 1.0000 Uani . .
H132 H 0.3482 0.0420 0.5189 0.0440 1.0000 Uiso R .
H133 H 0.3705 0.1412 0.5396 0.0440 1.0000 Uiso R .
H131 H 0.3163 0.1030 0.5524 0.0439 1.0000 Uiso R .
C15 C 0.3372(10) 0.5017(14) 0.4290(7) 0.0508 1.0000 Uani . .
S8 S 0.34360(15) 0.4513(2) 0.36869(15) 0.0234 1.0000 Uani . .
C16 C 0.4014(7) 0.5142(10) 0.3585(7) 0.0347 1.0000 Uani . .
H162 H 0.4151 0.4845 0.3309 0.0520 1.0000 Uiso R .
H161 H 0.4294 0.5144 0.3905 0.0520 1.0000 Uiso R .
H163 H 0.3908 0.5777 0.3484 0.0520 1.0000 Uiso R .
O8 O 0.3653(5) 0.3530(7) 0.3833(5) 0.0314 1.0000 Uani . .
H151 H 0.3088 0.4702 0.4416 0.0760 1.0000 Uiso R .
H152 H 0.3713 0.4956 0.4545 0.0761 1.0000 Uiso R .
H153 H 0.3282 0.5669 0.4234 0.0759 1.0000 Uiso R .
C17 C 0.4568(9) 0.2887(14) 0.6500(7) 0.0449 1.0000 Uani . .
S9 S 0.46524(16) 0.3381(2) 0.58926(15) 0.0260 1.0000 Uani . .
C18 C 0.4200(8) 0.4348(14) 0.5863(8) 0.0434 1.0000 Uani . .
H183 H 0.4190 0.4704 0.5546 0.0649 1.0000 Uiso R .
H181 H 0.4325 0.4745 0.6165 0.0651 1.0000 Uiso R .
H182 H 0.3838 0.4126 0.5862 0.0650 1.0000 Uiso R .
O9 O 0.4380(6) 0.2696(8) 0.5463(5) 0.0424 1.0000 Uani . .
H171 H 0.4819 0.2376 0.6596 0.0671 1.0000 Uiso R .
H173 H 0.4640 0.3359 0.6773 0.0670 1.0000 Uiso R .
H172 H 0.4200 0.2663 0.6458 0.0670 1.0000 Uiso R .
C19 C 0.5443(9) 0.5382(14) 0.5484(7) 0.0471 1.0000 Uani . .
S10 S 0.53842(18) 0.4577(3) 0.49644(18) 0.0341 1.0000 Uani . .
C20 C 0.5479(11) 0.5399(18) 0.4487(8) 0.0650 1.0000 Uani . .
H202 H 0.5423 0.5103 0.4147 0.0980 1.0000 Uiso R .
H201 H 0.5845 0.5644 0.4582 0.0980 1.0000 Uiso R .
H203 H 0.5223 0.5906 0.4471 0.0980 1.0000 Uiso R .
O10 O 0.4780(5) 0.4306(7) 0.4806(4) 0.0284 1.0000 Uani . .
H193 H 0.5311 0.5100 0.5768 0.0709 1.0000 Uiso R .
H192 H 0.5821 0.5554 0.5610 0.0710 1.0000 Uiso R .
H191 H 0.5229 0.5931 0.5360 0.0710 1.0000 Uiso R .
C21 C 0.6126(10) 0.1851(19) 0.5424(9) 0.0649 1.0000 Uani . U
S11 S 0.6043(2) 0.1560(4) 0.4771(2) 0.0514 1.0000 Uani . U
C22 C 0.6573(11) 0.2271(17) 0.4654(12) 0.0733 1.0000 Uani . .
H222 H 0.6552 0.2302 0.4281 0.1100 1.0000 Uiso R .
H223 H 0.6918 0.2003 0.4829 0.1100 1.0000 Uiso R .
H221 H 0.6539 0.2891 0.4788 0.1100 1.0000 Uiso R .
O11 O 0.5538(6) 0.2127(11) 0.4584(7) 0.0623 1.0000 Uani . U
H212 H 0.5817 0.2202 0.5474 0.0969 1.0000 Uiso R .
H211 H 0.6160 0.1282 0.5626 0.0968 1.0000 Uiso R .
H213 H 0.6451 0.2223 0.5536 0.0971 1.0000 Uiso R .
C23 C 0.4861(14) 0.0182(15) 0.5708(8) 0.0726 1.0000 Uani . .
S12 S 0.49678(18) 0.0070(3) 0.50508(19) 0.0387 1.0000 Uani . .
C24 C 0.4772(10) -0.1131(11) 0.4952(7) 0.0499 1.0000 Uani . .
H242 H 0.4732 -0.1290 0.4585 0.0751 1.0000 Uiso R .
H243 H 0.5047 -0.1526 0.5165 0.0749 1.0000 Uiso R .
H241 H 0.4429 -0.1224 0.5052 0.0750 1.0000 Uiso R .
O12 O 0.4516(5) 0.0635(7) 0.4698(4) 0.0294 1.0000 Uani . .
H231 H 0.4875 0.0839 0.5804 0.1080 1.0000 Uiso R .
H232 H 0.5145 -0.0161 0.5951 0.1080 1.0000 Uiso R .
H233 H 0.4504 -0.0074 0.5716 0.1080 1.0000 Uiso R .
C25 C 0.4256(7) 0.7497(13) 0.2792(8) 0.0385 1.0000 Uani . .
S13 S 0.44760(17) 0.7679(2) 0.34800(16) 0.0287 1.0000 Uani . .
C26 C 0.5191(7) 0.7701(14) 0.3492(9) 0.0474 1.0000 Uani . .
H261 H 0.5389 0.7900 0.3835 0.0710 1.0000 Uiso R .
H262 H 0.5259 0.8129 0.3228 0.0710 1.0000 Uiso R .
H263 H 0.5309 0.7082 0.3422 0.0710 1.0000 Uiso R .
O13 O 0.4335(5) 0.8677(8) 0.3578(5) 0.0361 1.0000 Uani . .
H252 H 0.3860 0.7432 0.2701 0.0579 1.0000 Uiso R .
H251 H 0.4366 0.8031 0.2609 0.0579 1.0000 Uiso R .
H253 H 0.4425 0.6928 0.2698 0.0579 1.0000 Uiso R .
C27 C 0.3696(9) 0.7018(14) 0.5071(10) 0.0541 1.0000 Uani . .
S14 S 0.3161(2) 0.7886(4) 0.5009(2) 0.0516 1.0000 Uani . .
C28 C 0.3134(12) 0.7955(14) 0.5685(9) 0.0622 1.0000 Uani . .
H281 H 0.2938 0.8521 0.5741 0.0939 1.0000 Uiso R .
H283 H 0.3504 0.7976 0.5901 0.0940 1.0000 Uiso R .
H282 H 0.2943 0.7408 0.5775 0.0940 1.0000 Uiso R .
O14 O 0.3440(7) 0.8798(8) 0.4916(6) 0.0519 1.0000 Uani . .
H271 H 0.3794 0.6951 0.4736 0.0810 1.0000 Uiso R .
H272 H 0.4008 0.7221 0.5332 0.0810 1.0000 Uiso R .
H273 H 0.3567 0.6429 0.5174 0.0811 1.0000 Uiso R .
O15 O 0.3545(5) 0.9639(8) 0.3993(5) 0.0341 1.0000 Uani D .
O16 O 0.5069(6) 0.3298(8) 0.3761(5) 0.0431 1.0000 Uani . .
I1 I 0.02050(5) 0.44232(7) 0.22108(5) 0.0325 1.0000 Uani . .
I2 I -0.00082(5) 0.74580(7) 0.13641(5) 0.0289 1.0000 Uani . .
I3 I 0.01197(6) 0.99518(7) 0.26862(5) 0.0355 1.0000 Uani . .
I4 I 0.10788(5) 0.70871(7) 0.30739(5) 0.0292 1.0000 Uani . .
I5 I 0.12467(5) 0.72254(7) 0.01851(5) 0.0334 1.0000 Uani . .
I6 I 0.15721(5) 0.88796(6) 0.18904(5) 0.0253 1.0000 Uani . .
I7 I 0.16532(5) 0.56180(7) 0.17338(5) 0.0319 1.0000 Uani . .
I8 I 0.19830(6) 1.01705(8) 0.03937(6) 0.0422 1.0000 Uani . .
I9 I 0.26130(5) 0.47537(7) 0.04682(5) 0.0293 1.0000 Uani . .
I10 I 0.28814(5) 0.71912(8) 0.33095(6) 0.0372 1.0000 Uani . .
I11 I 0.29415(5) 0.74982(6) 0.14320(5) 0.0256 1.0000 Uani . .
Ag1 Ag 0.06678(6) 0.61407(8) 0.20836(6) 0.0319 1.0000 Uani . .
Ag2 Ag 0.06033(6) 0.84594(9) 0.22910(6) 0.0366 1.0000 Uani . .
Ag3 Ag 0.11061(6) 0.73013(8) 0.12447(6) 0.0328 1.0000 Uani . .
Ag4 Ag 0.19927(8) 0.71820(11) 0.24714(8) 0.0525 1.0000 Uani . .
Ag5 Ag 0.21310(6) 0.62315(8) 0.08720(6) 0.0291 1.0000 Uani . .
Ag6 Ag 0.20107(6) 0.85220(9) 0.09393(6) 0.0357 1.0000 Uani . .
Ba1 Ba 0.29931(4) 0.21739(5) 0.32392(4) 0.0184 1.0000 Uani . .
Ba2 Ba 0.44476(5) 0.24990(5) 0.44455(4) 0.0198 1.0000 Uani . .
H2 H 0.3676 0.9285 0.3806 0.0510 1.0000 Uiso DR .
H1 H 0.3570 0.9403 0.4286 0.0511 1.0000 Uiso DR .
H3 H 0.3705 1.0145 0.4022 0.0511 1.0000 Uiso DR .

loop_
_atom_site_aniso_label
_atom_site_aniso_U_11
_atom_site_aniso_U_22
_atom_site_aniso_U_33
_atom_site_aniso_U_23
_atom_site_aniso_U_13
_atom_site_aniso_U_12
C1 0.076(17) 0.094(18) 0.018(9) 0.012(10) 0.001(9) -0.009(14)
S1 0.042(3) 0.042(2) 0.046(3) 0.000(2) -0.004(2) 0.000(2)
C2 0.031(11) 0.11(2) 0.073(16) -0.007(15) -0.002(10) -0.026(13)
O1 0.023(6) 0.036(6) 0.041(7) -0.012(5) 0.004(5) 0.009(5)
C3 0.079(16) 0.027(8) 0.090(17) -0.001(9) 0.062(14) -0.006(9)
S2 0.0249(19) 0.040(2) 0.032(2) -0.0046(16) 0.0083(15) -0.0093(17)
C4 0.024(8) 0.029(8) 0.069(13) -0.001(8) 0.007(8) 0.003(7)
O2 0.014(4) 0.019(4) 0.037(6) 0.008(4) 0.006(4) -0.007(4)
C5 0.042(10) 0.025(7) 0.037(9) -0.019(7) 0.004(7) 0.001(7)
S3 0.0292(19) 0.0246(16) 0.0238(17) -0.0034(14) 0.0011(14) -0.0018(15)
C6 0.042(10) 0.026(7) 0.046(10) -0.007(7) 0.021(8) -0.014(7)
O3 0.026(6) 0.024(5) 0.036(6) 0.003(4) 0.004(5) 0.001(4)
C7 0.049(11) 0.043(9) 0.028(8) 0.024(7) 0.008(7) 0.009(8)
S4 0.0220(18) 0.0289(18) 0.035(2) 0.0061(15) 0.0062(15) 0.0043(15)
C8 0.075(16) 0.074(15) 0.031(10) 0.004(10) 0.016(10) 0.029(13)
O4 0.028(5) 0.032(5) 0.022(5) 0.000(4) 0.011(4) 0.012(5)
C9 0.057(13) 0.028(8) 0.047(11) 0.007(7) 0.014(9) -0.007(8)
S5 0.038(2) 0.0303(19) 0.030(2) 0.0083(16) 0.0088(17) -0.0042(17)
C10 0.064(13) 0.041(9) 0.029(9) 0.010(7) -0.001(8) 0.012(9)
O5 0.066(9) 0.020(5) 0.034(6) 0.009(4) 0.015(6) -0.003(5)
C11 0.011(6) 0.038(8) 0.024(7) 0.001(6) 0.003(5) -0.001(6)
S6 0.0206(16) 0.0156(14) 0.0241(16) -0.0008(12) 0.0060(13) -0.0006(12)
C12 0.022(7) 0.025(6) 0.020(7) 0.009(5) 0.007(5) 0.001(6)
O6 0.021(5) 0.024(5) 0.026(5) -0.010(4) 0.007(4) 0.000(4)
C13 0.049(10) 0.027(7) 0.018(7) 0.000(6) 0.021(7) -0.010(7)
S7 0.0241(18) 0.0364(19) 0.0282(18) -0.0031(15) 0.0125(14) -0.0037(15)
C14 0.063(13) 0.025(8) 0.033(9) 0.010(7) 0.002(9) 0.022(8)
O7 0.026(5) 0.029(5) 0.017(5) -0.008(4) 0.016(4) -0.010(4)
C15 0.077(15) 0.046(10) 0.031(9) -0.016(8) 0.016(9) 0.025(10)
S8 0.0240(17) 0.0151(14) 0.0306(19) 0.0013(13) 0.0049(14) -0.0002(13)
C16 0.038(9) 0.020(7) 0.047(10) 0.005(6) 0.011(8) 0.006(7)
O8 0.038(6) 0.011(4) 0.043(6) -0.001(4) 0.005(5) 0.001(4)
C17 0.056(12) 0.049(10) 0.025(8) 0.017(8) -0.001(8) -0.008(9)
S9 0.0326(19) 0.0218(16) 0.0245(17) -0.0009(13) 0.0086(14) -0.0030(15)
C18 0.034(9) 0.057(11) 0.042(10) 0.008(9) 0.013(8) 0.019(9)
O9 0.061(9) 0.029(6) 0.037(7) -0.010(5) 0.011(6) -0.012(6)
C19 0.057(12) 0.051(11) 0.035(10) -0.020(8) 0.015(9) -0.037(10)
S10 0.035(2) 0.0251(17) 0.041(2) -0.0047(16) 0.0059(17) -0.0109(17)
C20 0.086(18) 0.071(15) 0.041(12) -0.014(10) 0.022(12) -0.043(14)
O10 0.033(6) 0.020(5) 0.029(6) -0.004(4) 0.000(4) -0.008(4)
C21 0.047(8) 0.082(9) 0.068(8) -0.022(8) 0.017(7) -0.032(7)
S11 0.037(3) 0.047(3) 0.064(3) -0.006(2) 0.001(2) 0.005(2)
C22 0.059(16) 0.057(14) 0.091(19) 0.028(13) -0.012(13) 0.020(12)
O11 0.039(6) 0.054(7) 0.082(8) -0.014(6) -0.011(6) 0.005(6)
C23 0.14(3) 0.039(11) 0.032(10) 0.019(8) 0.016(13) 0.037(14)
S12 0.031(2) 0.036(2) 0.046(2) 0.0156(18) 0.0028(18) 0.0002(18)
C24 0.092(17) 0.027(8) 0.030(9) 0.009(7) 0.012(10) 0.030(10)
O12 0.039(6) 0.020(5) 0.028(5) 0.010(4) 0.004(5) 0.008(4)
C25 0.017(7) 0.047(10) 0.049(11) -0.002(8) 0.001(7) 0.000(7)
S13 0.035(2) 0.0182(15) 0.035(2) 0.0020(14) 0.0125(17) -0.0033(15)
C26 0.022(8) 0.050(11) 0.074(14) -0.018(10) 0.018(9) 0.015(8)
O13 0.037(7) 0.023(5) 0.048(7) -0.011(5) 0.010(5) -0.001(5)
C27 0.047(12) 0.038(10) 0.080(16) -0.010(10) 0.020(11) -0.010(9)
S14 0.054(3) 0.045(3) 0.059(3) 0.010(2) 0.018(3) -0.002(2)
C28 0.10(2) 0.031(9) 0.059(14) -0.007(9) 0.021(13) -0.019(11)
O14 0.086(12) 0.027(6) 0.050(8) 0.004(5) 0.032(8) 0.005(7)
O15 0.042(7) 0.026(5) 0.037(6) -0.010(5) 0.015(5) 0.000(5)
O16 0.046(7) 0.034(6) 0.060(8) -0.004(6) 0.032(7) -0.016(6)
I1 0.0364(6) 0.0250(4) 0.0380(6) -0.0020(4) 0.0127(4) -0.0077(4)
I2 0.0276(5) 0.0248(4) 0.0332(5) -0.0029(4) 0.0045(4) 0.0008(4)
I3 0.0320(5) 0.0273(5) 0.0509(7) -0.0057(4) 0.0173(5) 0.0013(4)
I4 0.0251(5) 0.0271(4) 0.0370(5) -0.0046(4) 0.0100(4) -0.0028(4)
I5 0.0326(5) 0.0343(5) 0.0310(5) -0.0025(4) 0.0022(4) 0.0086(4)
I6 0.0256(5) 0.0212(4) 0.0299(5) -0.0023(4) 0.0080(4) -0.0016(4)
I7 0.0334(5) 0.0303(5) 0.0369(5) 0.0088(4) 0.0180(4) 0.0065(4)
I8 0.0465(7) 0.0351(5) 0.0451(6) 0.0121(5) 0.0106(5) 0.0039(5)
I9 0.0305(5) 0.0234(4) 0.0349(5) -0.0037(4) 0.0094(4) 0.0019(4)
I10 0.0273(5) 0.0352(5) 0.0494(7) 0.0123(5) 0.0089(5) 0.0071(4)
I11 0.0301(5) 0.0172(4) 0.0277(5) -0.0012(3) 0.0028(4) 0.0002(4)
Ag1 0.0324(6) 0.0266(5) 0.0383(7) 0.0020(5) 0.0116(5) -0.0030(5)
Ag2 0.0328(7) 0.0366(6) 0.0426(7) -0.0086(5) 0.0130(5) 0.0023(5)
Ag3 0.0361(7) 0.0260(5) 0.0364(7) -0.0032(5) 0.0086(5) -0.0013(5)
Ag4 0.0467(9) 0.0404(7) 0.0643(10) 0.0067(7) -0.0003(7) 0.0063(7)
Ag5 0.0306(6) 0.0247(5) 0.0331(6) 0.0001(4) 0.0095(5) 0.0012(5)
Ag6 0.0340(7) 0.0354(6) 0.0384(7) 0.0089(5) 0.0095(5) 0.0058(5)
Ba1 0.0179(4) 0.0144(3) 0.0228(4) 0.0016(3) 0.0041(3) 0.0007(3)
Ba2 0.0195(4) 0.0156(3) 0.0232(4) -0.0018(3) 0.0024(3) 0.0000(3)

loop_
_atom_type_symbol
_atom_type_scat_dispersion_real
_atom_type_scat_dispersion_imag
_atom_type_scat_Cromer_Mann_a1
_atom_type_scat_Cromer_Mann_b1
_atom_type_scat_Cromer_Mann_a2
_atom_type_scat_Cromer_Mann_b2
_atom_type_scat_Cromer_Mann_a3
_atom_type_scat_Cromer_Mann_b3
_atom_type_scat_Cromer_Mann_a4
_atom_type_scat_Cromer_Mann_b4
_atom_type_scat_Cromer_Mann_c
_atom_type_scat_source
C 0.0033 0.0016 2.3100 20.8439 1.0200 10.2075 1.5886 0.5687 0.8650 51.6512 0.2156 'International Tables Vol C 4.2.6.8 and 6.1.1.4'
H 0.0000 0.0000 0.4930 10.5109 0.3229 26.1257 0.1402 3.1424 0.0408 57.7998 0.0030 'International Tables Vol C 4.2.6.8 and 6.1.1.4'
O 0.0106 0.0060 3.0485 13.2771 2.2868 5.7011 1.5463 0.3239 0.8670 32.9089 0.2508 'International Tables Vol C 4.2.6.8 and 6.1.1.4'
S 0.1246 0.1234 6.9053 1.4679 5.2034 22.2151 1.4379 0.2536 1.5863 56.1720 0.8669 'International Tables Vol C 4.2.6.8 and 6.1.1.4'
Ag -0.8971 1.1015 19.2808 0.6446 16.6885 7.4726 4.8045 24.6605 1.0463 99.8156 5.1790 'International Tables Vol C 4.2.6.8 and 6.1.1.4'
I -0.4742 1.8119 20.1472 4.3470 18.9949 0.3814 7.5138 27.7660 2.2735 66.8776 4.0712 'International Tables Vol C 4.2.6.8 and 6.1.1.4'
Ba -0.3244 2.2819 20.3361 3.2160 19.2970 0.2756 10.8880 20.2073 2.6959 167.2020 2.7731 'International Tables Vol C 4.2.6.8 and 6.1.1.4'

loop_
_geom_angle_atom_site_label_1
_geom_angle_atom_site_label_2
_geom_angle_atom_site_label_3
_geom_angle
_geom_angle_publ_flag
S1 C1 H13 109.8 no
S1 C1 H12 109.2 no
H13 C1 H12 109.7 no
S1 C1 H11 109.4 no
H13 C1 H11 109.5 no
H12 C1 H11 109.2 no
C1 S1 C2 97.2(13) yes
C1 S1 O1 104.4(10) yes
C2 S1 O1 102.7(11) yes
S1 C2 H23 109.7 no
S1 C2 H22 109.4 no
H23 C2 H22 109.4 no
S1 C2 H21 109.5 no
H23 C2 H21 109.6 no
H22 C2 H21 109.2 no
S1 O1 Ba1 120.8(6) yes
S2 C3 H33 108.0 no
S2 C3 H32 107.7 no
H33 C3 H32 111.0 no
S2 C3 H31 107.8 no
H33 C3 H31 111.3 no
H32 C3 H31 110.9 no
C3 S2 C4 97.7(9) yes
C3 S2 O2 102.8(9) yes
C4 S2 O2 106.1(7) yes
S2 C4 H43 109.4 no
S2 C4 H42 109.6 no
H43 C4 H42 109.3 no
S2 C4 H41 109.6 no
H43 C4 H41 109.5 no
H42 C4 H41 109.6 no
S2 O2 Ba1 129.7(5) yes
S3 C5 H53 109.4 no
S3 C5 H52 109.6 no
H53 C5 H52 109.5 no
S3 C5 H51 109.6 no
H53 C5 H51 109.4 no
H52 C5 H51 109.3 no
C5 S3 C6 98.7(8) yes
C5 S3 O3 105.2(7) yes
C6 S3 O3 105.9(7) yes
S3 C6 H63 109.7 no
S3 C6 H62 109.6 no
H63 C6 H62 109.4 no
S3 C6 H61 109.5 no
H63 C6 H61 109.4 no
H62 C6 H61 109.4 no
S3 O3 Ba1 142.5(6) yes
S4 C7 H71 109.5 no
S4 C7 H73 109.6 no
H71 C7 H73 109.4 no
S4 C7 H72 109.6 no
H71 C7 H72 109.3 no
H73 C7 H72 109.5 no
C7 S4 C8 98.5(10) yes
C7 S4 O4 105.6(8) yes
C8 S4 O4 104.8(9) yes
S4 C8 H82 109.6 no
S4 C8 H81 109.4 no
H82 C8 H81 109.2 no
S4 C8 H83 110.1 no
H82 C8 H83 109.4 no
H81 C8 H83 109.1 no
S4 O4 Ba1 132.9(6) yes
S5 C9 H92 109.5 no
S5 C9 H91 109.5 no
H92 C9 H91 109.6 no
S5 C9 H93 109.2 no
H92 C9 H93 109.4 no
H91 C9 H93 109.6 no
C9 S5 C10 96.4(10) yes
C9 S5 O5 105.2(8) yes
C10 S5 O5 103.6(8) yes
S5 C10 H102 109.8 no
S5 C10 H103 109.7 no
H102 C10 H103 109.2 no
S5 C10 H101 109.6 no
H102 C10 H101 109.4 no
H103 C10 H101 109.2 no
S5 O5 Ba1 140.9(7) yes
S6 C11 H113 109.3 no
S6 C11 H112 109.4 no
H113 C11 H112 109.6 no
S6 C11 H111 109.3 no
H113 C11 H111 109.6 no
H112 C11 H111 109.6 no
C11 S6 C12 100.4(7) yes
C11 S6 O6 105.4(6) yes
C12 S6 O6 105.5(6) yes
S6 C12 H121 109.1 no
S6 C12 H122 109.2 no
H121 C12 H122 109.5 no
S6 C12 H123 109.8 no
H121 C12 H123 109.4 no
H122 C12 H123 109.8 no
S6 O6 Ba1 123.3(5) yes
S6 O6 Ba2 132.7(5) yes
Ba1 O6 Ba2 99.4(3) yes
S7 C13 H132 109.3 no
S7 C13 H133 109.4 no
H132 C13 H133 109.8 no
S7 C13 H131 109.2 no
H132 C13 H131 109.8 no
H133 C13 H131 109.4 no
C13 S7 C14 98.8(8) yes
C13 S7 O7 105.4(7) yes
C14 S7 O7 105.6(8) yes
S7 C14 H141 109.7 no
S7 C14 H143 108.7 no
H141 C14 H143 109.4 no
S7 C14 H142 109.3 no
H141 C14 H142 110.0 no
H143 C14 H142 109.8 no
S7 O7 Ba1 119.1(6) yes
S7 O7 Ba2 135.8(5) yes
Ba1 O7 Ba2 97.5(3) yes
S8 C15 H151 109.6 no
S8 C15 H152 109.5 no
H151 C15 H152 109.5 no
S8 C15 H153 109.2 no
H151 C15 H153 109.6 no
H152 C15 H153 109.6 no
C15 S8 C16 99.6(10) yes
C15 S8 O8 104.6(8) yes
C16 S8 O8 104.2(7) yes
S8 C16 H162 109.3 no
S8 C16 H161 109.4 no
H162 C16 H161 109.5 no
S8 C16 H163 109.5 no
H162 C16 H163 109.6 no
H161 C16 H163 109.6 no
S8 O8 Ba1 111.6(6) yes
S8 O8 Ba2 145.9(6) yes
Ba1 O8 Ba2 102.5(3) yes
S9 C17 H171 109.1 no
S9 C17 H173 109.5 no
H171 C17 H173 109.8 no
S9 C17 H172 109.5 no
H171 C17 H172 109.5 no
H173 C17 H172 109.5 no
C17 S9 C18 98.2(10) yes
C17 S9 O9 105.8(8) yes
C18 S9 O9 106.9(9) yes
S9 C18 H183 109.9 no
S9 C18 H181 109.6 no
H183 C18 H181 109.2 no
S9 C18 H182 109.7 no
H183 C18 H182 109.2 no
H181 C18 H182 109.2 no
S9 O9 Ba2 131.8(7) yes
S10 C19 H193 109.5 no
S10 C19 H192 109.6 no
H193 C19 H192 109.3 no
S10 C19 H191 109.3 no
H193 C19 H191 109.5 no
H192 C19 H191 109.7 no
C19 S10 C20 96.1(10) yes
C19 S10 O10 106.3(8) yes
C20 S10 O10 105.2(10) yes
S10 C20 H202 109.9 no
S10 C20 H201 109.5 no
H202 C20 H201 109.4 no
S10 C20 H203 109.6 no
H202 C20 H203 109.4 no
H201 C20 H203 109.1 no
S10 O10 Ba2 121.7(6) yes
S11 C21 H212 110.0 no
S11 C21 H211 108.1 no
H212 C21 H211 110.0 no
S11 C21 H213 109.9 no
H212 C21 H213 109.1 no
H211 C21 H213 109.7 no
C21 S11 C22 95.9(13) yes
C21 S11 O11 95.5(12) yes
C22 S11 O11 104.5(10) yes
S11 C22 H222 109.4 no
S11 C22 H223 108.9 no
H222 C22 H223 109.4 no
S11 C22 H221 109.7 no
H222 C22 H221 109.5 no
H223 C22 H221 109.8 no
S11 O11 Ba2 154.5(11) yes
S12 C23 H231 109.0 no
S12 C23 H232 109.2 no
H231 C23 H232 110.0 no
S12 C23 H233 108.8 no
H231 C23 H233 110.0 no
H232 C23 H233 109.9 no
C23 S12 C24 97.3(10) yes
C23 S12 O12 106.0(10) yes
C24 S12 O12 106.2(8) yes
S12 C24 H242 109.4 no
S12 C24 H243 109.9 no
H242 C24 H243 109.6 no
S12 C24 H241 109.0 no
H242 C24 H241 109.5 no
H243 C24 H241 109.3 no
S12 O12 Ba2 131.3(6) yes
S13 C25 H252 109.2 no
S13 C25 H251 108.8 no
H252 C25 H251 110.0 no
S13 C25 H253 108.9 no
H252 C25 H253 109.8 no
H251 C25 H253 110.0 no
C25 S13 C26 96.0(9) yes
C25 S13 O13 106.2(8) yes
C26 S13 O13 104.7(8) yes
S13 C26 H261 109.1 no
S13 C26 H262 109.6 no
H261 C26 H262 109.7 no
S13 C26 H263 109.2 no
H261 C26 H263 109.4 no
H262 C26 H263 109.7 no
S14 C27 H271 109.1 no
S14 C27 H272 109.2 no
H271 C27 H272 109.6 no
S14 C27 H273 109.6 no
H271 C27 H273 109.7 no
H272 C27 H273 109.7 no
C27 S14 C28 98.3(12) yes
C27 S14 O14 103.9(9) yes
C28 S14 O14 103.4(9) yes
S14 C28 H281 109.1 no
S14 C28 H283 109.3 no
H281 C28 H283 109.8 no
S14 C28 H282 108.8 no
H281 C28 H282 109.8 no
H283 C28 H282 110.1 no
H2 O15 H1 110.0 no
H2 O15 H3 110.0 no
H1 O15 H3 110.0 no
Ag1 I2 Ag2 70.41(4) yes
Ag1 I2 Ag3 65.29(4) yes
Ag2 I2 Ag3 77.65(4) yes
Ag1 I4 Ag2 71.34(4) yes
Ag1 I4 Ag4 73.82(5) yes
Ag2 I4 Ag4 81.16(5) yes
Ag3 I5 Ag5 70.53(4) yes
Ag3 I5 Ag6 63.38(4) yes
Ag5 I5 Ag6 67.40(4) yes
Ag2 I6 Ag3 77.70(4) yes
Ag2 I6 Ag4 82.95(5) yes
Ag3 I6 Ag4 72.91(5) yes
Ag2 I6 Ag6 139.28(5) yes
Ag3 I6 Ag6 63.89(4) yes
Ag4 I6 Ag6 97.46(5) yes
Ag1 I7 Ag3 64.93(4) yes
Ag1 I7 Ag4 75.13(5) yes
Ag3 I7 Ag4 72.38(5) yes
Ag1 I7 Ag5 133.60(5) yes
Ag3 I7 Ag5 69.52(4) yes
Ag4 I7 Ag5 99.51(5) yes
Ag5 I11 Ag6 71.00(4) yes
I7 Ag1 I2 112.10(5) yes
I7 Ag1 I4 103.94(5) yes
I2 Ag1 I4 108.07(5) yes
I7 Ag1 I1 102.63(5) yes
I2 Ag1 I1 116.76(5) yes
I4 Ag1 I1 112.56(5) yes
I7 Ag1 Ag3 57.48(4) yes
I2 Ag1 Ag3 57.00(4) yes
I4 Ag1 Ag3 105.28(5) yes
I1 Ag1 Ag3 140.89(6) yes
I2 Ag2 I6 97.50(5) yes
I2 Ag2 I4 107.87(5) yes
I6 Ag2 I4 98.45(5) yes
I2 Ag2 I3 119.44(6) yes
I6 Ag2 I3 116.48(5) yes
I4 Ag2 I3 114.06(6) yes
I2 Ag2 Ag3 50.77(4) yes
I6 Ag2 Ag3 50.91(3) yes
I4 Ag2 Ag3 93.53(4) yes
I3 Ag2 Ag3 152.00(6) yes
Ag1 Ag3 I7 57.58(4) yes
Ag1 Ag3 I6 99.61(5) yes
I7 Ag3 I6 107.45(5) yes
Ag1 Ag3 Ag2 58.96(4) yes
I7 Ag3 Ag2 104.86(5) yes
I6 Ag3 Ag2 51.39(3) yes
Ag1 Ag3 I2 57.71(4) yes
I7 Ag3 I2 112.88(5) yes
I6 Ag3 I2 98.69(5) yes
Ag2 Ag3 I2 51.57(4) yes
Ag1 Ag3 I5 142.30(5) yes
I7 Ag3 I5 103.96(5) yes
I6 Ag3 I5 117.87(5) yes
Ag2 Ag3 I5 151.17(5) yes
I2 Ag3 I5 116.06(5) yes
Ag1 Ag3 Ag5 112.16(5) yes
I7 Ag3 Ag5 55.12(4) yes
I6 Ag3 Ag5 106.84(5) yes
Ag2 Ag3 Ag5 148.07(5) yes
I2 Ag3 Ag5 154.05(5) yes
Ag1 Ag3 Ag6 150.20(6) yes
I7 Ag3 Ag6 105.98(5) yes
I6 Ag3 Ag6 59.23(4) yes
Ag2 Ag3 Ag6 109.43(5) yes
I2 Ag3 Ag6 139.89(5) yes
I5 Ag3 Ag5 55.15(4) yes
I5 Ag3 Ag6 61.19(4) yes
Ag5 Ag3 Ag6 61.59(4) yes
I4 Ag4 I7 99.23(6) yes
I4 Ag4 I6 94.41(5) yes
I7 Ag4 I6 105.93(6) yes
I4 Ag4 I10 99.30(6) yes
I7 Ag4 I10 125.84(6) yes
I6 Ag4 I10 122.71(7) yes
Ag3 Ag5 I7 55.36(4) yes
Ag3 Ag5 I5 54.32(4) yes
I7 Ag5 I5 103.45(5) yes
Ag3 Ag5 I11 93.94(4) yes
I7 Ag5 I11 99.62(5) yes
I5 Ag5 I11 111.27(5) yes
Ag3 Ag5 I9 154.11(5) yes
I7 Ag5 I9 110.87(5) yes
I5 Ag5 I9 118.84(5) yes
I11 Ag5 I9 110.83(5) yes
I5 Ag6 I6 110.12(5) yes
I5 Ag6 Ag3 55.43(4) yes
I6 Ag6 Ag3 56.88(4) yes
I5 Ag6 I11 108.40(5) yes
I6 Ag6 I11 97.79(5) yes
Ag3 Ag6 I11 99.88(5) yes
I5 Ag6 I8 104.47(5) yes
I6 Ag6 I8 108.23(5) yes
Ag3 Ag6 I8 132.85(6) yes
I11 Ag6 I8 127.21(6) yes
O6 Ba1 O8 73.2(3) yes
O6 Ba1 O2 91.0(3) yes
O8 Ba1 O2 135.0(3) yes
O6 Ba1 O3 74.8(3) yes
O8 Ba1 O3 128.4(3) yes
O2 Ba1 O3 84.2(3) yes
O6 Ba1 O4 136.3(3) yes
O8 Ba1 O4 72.8(3) yes
O2 Ba1 O4 94.1(3) yes
O3 Ba1 O4 148.9(3) yes
O6 Ba1 O1 151.3(3) yes
O8 Ba1 O1 133.4(3) yes
O2 Ba1 O1 76.3(3) yes
O3 Ba1 O1 78.3(3) yes
O4 Ba1 O1 71.1(3) yes
O6 Ba1 O7 62.0(3) yes
O8 Ba1 O7 65.1(3) yes
O2 Ba1 O7 70.2(3) yes
O3 Ba1 O7 128.3(3) yes
O4 Ba1 O7 79.1(3) yes
O6 Ba1 O5 94.2(4) yes
O8 Ba1 O5 68.0(4) yes
O2 Ba1 O5 156.7(3) yes
O3 Ba1 O5 75.3(3) yes
O4 Ba1 O5 97.7(4) yes
O1 Ba1 O7 132.9(3) yes
O1 Ba1 O5 88.6(4) yes
O7 Ba1 O5 131.7(3) yes
O10 Ba2 O12 144.7(3) yes
O10 Ba2 O11 85.5(4) yes
O12 Ba2 O11 76.8(4) yes
O10 Ba2 O7 127.4(3) yes
O12 Ba2 O7 69.0(3) yes
O11 Ba2 O7 145.0(4) yes
O10 Ba2 O6 144.0(3) yes
O12 Ba2 O6 70.1(3) yes
O11 Ba2 O6 99.8(4) yes
O7 Ba2 O6 62.0(3) yes
O10 Ba2 O9 69.9(3) yes
O12 Ba2 O9 83.1(3) yes
O11 Ba2 O9 99.9(5) yes
O7 Ba2 O9 83.5(3) yes
O6 Ba2 O9 141.9(3) yes
O10 Ba2 O8 79.6(3) yes
O12 Ba2 O8 132.2(3) yes
O11 Ba2 O8 140.5(5) yes
O7 Ba2 O8 66.8(3) yes
O6 Ba2 O8 73.8(3) yes
O10 Ba2 O16 71.3(3) yes
O12 Ba2 O16 121.6(4) yes
O11 Ba2 O16 59.2(5) yes
O7 Ba2 O16 136.0(3) yes
O6 Ba2 O16 81.0(3) yes
O9 Ba2 O8 108.7(4) yes
O9 Ba2 O16 137.1(4) yes
O8 Ba2 O16 81.3(4) yes

loop_
_geom_bond_atom_site_label_1
_geom_bond_atom_site_label_2
_geom_bond_distance
_geom_bond_publ_flag
C1 S1 1.75(2) yes
C1 H13 0.958 no
C1 H12 0.959 no
C1 H11 0.960 no
S1 C2 1.81(2) yes
S1 O1 1.500(12) yes
C2 H23 0.960 no
C2 H22 0.960 no
C2 H21 0.959 no
O1 Ba1 2.737(12) yes
C3 S2 1.78(2) yes
C3 H33 1.017 no
C3 H32 1.017 no
C3 H31 1.017 no
S2 C4 1.762(18) yes
S2 O2 1.522(10) yes
C4 H43 0.957 no
C4 H42 0.960 no
C4 H41 0.959 no
O2 Ba1 2.759(9) yes
C5 S3 1.797(18) yes
C5 H53 0.963 no
C5 H52 0.962 no
C5 H51 0.962 no
S3 C6 1.793(17) yes
S3 O3 1.503(11) yes
C6 H63 0.961 no
C6 H62 0.962 no
C6 H61 0.963 no
O3 Ba1 2.755(11) yes
C7 S4 1.787(15) yes
C7 H71 0.959 no
C7 H73 0.961 no
C7 H72 0.959 no
S4 C8 1.78(2) yes
S4 O4 1.499(11) yes
C8 H82 0.959 no
C8 H81 0.960 no
C8 H83 0.962 no
O4 Ba1 2.737(9) yes
C9 S5 1.768(17) yes
C9 H92 0.958 no
C9 H91 0.958 no
C9 H93 0.962 no
S5 C10 1.78(2) yes
S5 O5 1.534(12) yes
C10 H102 0.960 no
C10 H103 0.959 no
C10 H101 0.962 no
O5 Ba1 2.676(11) yes
C11 S6 1.810(14) yes
C11 H113 0.959 no
C11 H112 0.961 no
C11 H111 0.966 no
S6 C12 1.842(13) yes
S6 O6 1.544(10) yes
C12 H121 0.962 no
C12 H122 0.964 no
C12 H123 0.964 no
O6 Ba1 2.773(10) yes
O6 Ba2 2.817(9) yes
C13 S7 1.773(16) yes
C13 H132 0.959 no
C13 H133 0.960 no
C13 H131 0.960 no
S7 C14 1.793(17) yes
S7 O7 1.520(9) yes
C14 H141 0.958 no
C14 H143 0.959 no
C14 H142 0.963 no
O7 Ba1 2.856(10) yes
O7 Ba2 2.813(9) yes
C15 S8 1.763(16) yes
C15 H151 0.962 no
C15 H152 0.961 no
C15 H153 0.961 no
S8 C16 1.773(17) yes
S8 O8 1.520(10) yes
C16 H162 0.961 no
C16 H161 0.962 no
C16 H163 0.963 no
O8 Ba1 2.777(11) yes
O8 Ba2 2.689(11) yes
C17 S9 1.785(17) yes
C17 H171 0.959 no
C17 H173 0.963 no
C17 H172 0.960 no
S9 C18 1.776(18) yes
S9 O9 1.525(12) yes
C18 H183 0.963 no
C18 H181 0.961 no
C18 H182 0.961 no
O9 Ba2 2.701(12) yes
C19 S10 1.754(17) yes
C19 H193 0.961 no
C19 H192 0.960 no
C19 H191 0.963 no
S10 C20 1.76(2) yes
S10 O10 1.528(12) yes
C20 H202 0.960 no
C20 H201 0.959 no
C20 H203 0.962 no
O10 Ba2 2.803(10) yes
C21 S11 1.71(2) yes
C21 H212 0.956 no
C21 H211 0.961 no
C21 H213 0.960 no
S11 C22 1.75(3) yes
S11 O11 1.488(16) yes
C22 H222 0.961 no
C22 H223 0.961 no
C22 H221 0.961 no
O11 Ba2 2.727(15) yes
C23 S12 1.80(2) yes
C23 H231 0.969 no
C23 H232 0.970 no
C23 H233 0.970 no
S12 C24 1.785(19) yes
S12 O12 1.517(11) yes
C24 H242 0.962 no
C24 H243 0.962 no
C24 H241 0.962 no
O12 Ba2 2.735(10) yes
C25 S13 1.767(19) yes
C25 H252 0.972 no
C25 H251 0.971 no
C25 H253 0.973 no
S13 C26 1.786(18) yes
S13 O13 1.502(11) yes
C26 H261 0.959 no
C26 H262 0.961 no
C26 H263 0.960 no
C27 S14 1.80(2) yes
C27 H271 0.960 no
C27 H272 0.959 no
C27 H273 0.961 no
S14 C28 1.77(2) yes
S14 O14 1.524(14) yes
C28 H281 0.972 no
C28 H283 0.971 no
C28 H282 0.970 no
O15 H2 0.821 no
O15 H1 0.821 no
O15 H3 0.822 no
O16 Ba2 2.854(11) yes
I1 Ag1 2.7620(15) yes
I2 Ag1 2.9099(16) yes
I2 Ag2 2.9196(17) yes
I2 Ag3 2.8870(17) yes
I3 Ag2 2.7598(16) yes
I4 Ag1 2.8827(16) yes
I4 Ag2 2.8804(18) yes
I4 Ag4 3.055(2) yes
I5 Ag3 2.8558(17) yes
I5 Ag5 2.8850(16) yes
I5 Ag6 3.0389(18) yes
I6 Ag2 2.9116(16) yes
I6 Ag3 2.8919(15) yes
I6 Ag4 2.9216(18) yes
I6 Ag6 2.9668(16) yes
I7 Ag1 2.9144(16) yes
I7 Ag3 2.9111(16) yes
I7 Ag4 2.939(2) yes
I7 Ag5 2.9025(15) yes
I8 Ag6 2.7385(17) yes
I9 Ag5 2.7524(15) yes
I10 Ag4 2.742(2) yes
I11 Ag5 2.8590(15) yes
I11 Ag6 2.8046(16) yes
Ag1 Ag3 3.1272(17) yes
Ag2 Ag3 3.6406(18) yes
Ag3 Ag5 3.3146(18) yes
Ag3 Ag6 3.1004(18) yes

loop_
_geom_hbond_atom_site_label_D
_geom_hbond_atom_site_label_H
_geom_hbond_atom_site_label_A
_geom_hbond_site_symmetry_A
_geom_hbond_angle_DHA
_geom_hbond_distance_DH
_geom_hbond_distance_HA
_geom_hbond_distance_DA
_geom_hbond_publ_flag
C14 H141 O4 . 147.00 0.958 2.435 3.28(3) yes
C13 H132 O14 1_545 162.7(6) 0.959 2.415 3.34(3) yes
C13 H133 O9 . 160.00 0.960 2.474 3.39(3) yes
C24 H242 O13 1_545 159.8(5) 0.962 2.581 3.50(3) yes
C24 H241 O14 1_545 155.0(5) 0.962 2.422 3.32(3) yes
O15 H2 O13 . 152.00 0.821 2.065 2.82(3) yes
O15 H1 O14 . 166.00 0.821 1.941 2.75(3) yes
O15 H3 O6 1_565 144.7(3) 0.822 2.459 3.17(3) yes
O15 H3 O7 1_565 128.5(3) 0.822 2.533 3.11(3) yes
O15 H3 O12 1_565 128.4(3) 0.822 2.468 3.05(3) yes
